data_7041431
loop_
_publ_author_name
'Zhu, Xiaoquan'
'Su, Shaodong'
'Cao, Wenhai'
'Hu, Shengmin'
'Wen, Yuehong'
'Wu, Xintao'
'Sheng, Tianlu'

_publ_section_title
;
 Effects of Ru(ii/iii) redox on the Co(ii) coordination number and
 magnetic properties of 1D cyanide-bridged Co-Ru compounds.
;
_journal_issue 4
_journal_name_full 'Dalton transactions (Cambridge, England : 2003)'
_journal_page_first 1038
_journal_page_last 1041
_journal_paper_doi 10.1039/c6dt04397f
_journal_volume 46
_journal_year 2017
_chemical_formula_sum 'C38 H46 Co N11 O8.25 Ru S0.25'
_chemical_formula_weight 956.87
_chemical_name_systematic
; 
 ? 
;
_space_group_IT_number 15
_symmetry_cell_setting monoclinic
_symmetry_space_group_name_Hall '-C 2yc'
_symmetry_space_group_name_H-M 'C 1 2/c 1'
_atom_sites_solution_hydrogens geom
_atom_sites_solution_primary direct
_atom_sites_solution_secondary difmap
_audit_creation_method SHELXL-97
_audit_update_record
;
2016-10-31 deposited with the CCDC.
2016-12-13 downloaded from the CCDC.
;
_cell_angle_alpha 90.00
_cell_angle_beta 93.931(16)
_cell_angle_gamma 90.00
_cell_formula_units_Z 8
_cell_length_a 45.67(3)
_cell_length_b 9.691(7)
_cell_length_c 22.736(16)
_cell_measurement_reflns_used 13381
_cell_measurement_temperature 123(2)
_cell_measurement_theta_max 27.4855
_cell_measurement_theta_min 2.0601
_cell_volume 10039(12)
_computing_cell_refinement 'CrystalClear (Rigaku Inc., 2008)'
_computing_data_collection 'CrystalClear (Rigaku Inc., 2008)'
_computing_data_reduction 'CrystalClear (Rigaku Inc., 2008)'
_computing_molecular_graphics 'Bruker SHELXTL'
_computing_publication_material 'Bruker SHELXTL'
_computing_structure_refinement 'SHELXL-97 (Sheldrick, 2008)'
_computing_structure_solution 'SHELXS-97 (Sheldrick, 2008)'
_diffrn_ambient_temperature 123(2)
_diffrn_detector_area_resol_mean 28.5714
_diffrn_measured_fraction_theta_full 0.985
_diffrn_measured_fraction_theta_max 0.985
_diffrn_measurement_device_type Saturn724+
_diffrn_measurement_method CCD_Profile_fitting
_diffrn_radiation_monochromator graphite
_diffrn_radiation_source 'fine-focus sealed tube'
_diffrn_radiation_type MoK\a
_diffrn_radiation_wavelength 0.71073
_diffrn_reflns_av_R_equivalents 0.0895
_diffrn_reflns_av_sigmaI/netI 0.0876
_diffrn_reflns_limit_h_max 54
_diffrn_reflns_limit_h_min -54
_diffrn_reflns_limit_k_max 11
_diffrn_reflns_limit_k_min -11
_diffrn_reflns_limit_l_max 20
_diffrn_reflns_limit_l_min -27
_diffrn_reflns_number 30500
_diffrn_reflns_theta_full 25.00
_diffrn_reflns_theta_max 25.00
_diffrn_reflns_theta_min 2.32
_exptl_absorpt_coefficient_mu 0.696
_exptl_absorpt_correction_T_max 1.0000
_exptl_absorpt_correction_T_min 0.7020
_exptl_absorpt_correction_type multi-scan
_exptl_absorpt_process_details 'RIGAKU/MSC(2004), CrystalClear Version 1.3.6'
_exptl_crystal_colour green
_exptl_crystal_density_diffrn 1.266
_exptl_crystal_density_method 'not measured'
_exptl_crystal_description Prism
_exptl_crystal_F_000 3936
_exptl_crystal_size_max 0.386
_exptl_crystal_size_mid 0.114
_exptl_crystal_size_min 0.097
_refine_diff_density_max 1.362
_refine_diff_density_min -0.986
_refine_diff_density_rms 0.122
_refine_ls_extinction_method none
_refine_ls_goodness_of_fit_ref 0.994
_refine_ls_hydrogen_treatment constr
_refine_ls_matrix_type full
_refine_ls_number_parameters 556
_refine_ls_number_reflns 8728
_refine_ls_number_restraints 67
_refine_ls_restrained_S_all 1.000
_refine_ls_R_factor_all 0.1648
_refine_ls_R_factor_gt 0.1172
_refine_ls_shift/su_max 0.005
_refine_ls_shift/su_mean 0.000
_refine_ls_structure_factor_coef Fsqd
_refine_ls_weighting_details 'calc w=1/[\s^2^(Fo^2^)+(0.0100P)^2^+270.0000P] where P=(Fo^2^+2Fc^2^)/3'
_refine_ls_weighting_scheme calc
_refine_ls_wR_factor_gt 0.2165
_refine_ls_wR_factor_ref 0.2408
_reflns_number_gt 5264
_reflns_number_total 8728
_reflns_threshold_expression >2sigma(I)
_cod_data_source_file c6dt04397f2.cif
_cod_data_source_block a
_cod_depositor_comments
;
The following automatic conversions were performed:

'_exptl_absorpt_correction_type' value 'Multi-scan' changed to
'multi-scan' according to
/usr/data/users/saulius/crontab/automatic-downloads/rss-feeds/RSC/lib/dictionaries/cif_core.dic
dictionary named 'cif_core.dic' version 2.4.2 from 2011-04-26.

Automatic conversion script
Id: cif_fix_values 4268 2015-11-12 08:31:59Z antanas 

 Adding full bibliography for 7041430--7041431.cif.
;
_cod_original_sg_symbol_H-M C2/c
_cod_database_code 7041431

loop_
_symmetry_equiv_pos_as_xyz
'x, y, z'
'-x, y, -z+1/2'
'x+1/2, y+1/2, z'
'-x+1/2, y+1/2, -z+1/2'
'-x, -y, -z'
'x, -y, z-1/2'
'-x+1/2, -y+1/2, -z'
'x+1/2, -y+1/2, z-1/2'

loop_
_atom_site_label
_atom_site_type_symbol
_atom_site_fract_x
_atom_site_fract_y
_atom_site_fract_z
_atom_site_U_iso_or_equiv
_atom_site_adp_type
_atom_site_occupancy
_atom_site_symmetry_multiplicity
_atom_site_calc_flag
_atom_site_refinement_flags
_atom_site_disorder_group
Ru1 Ru 0.137525(17) 0.05648(8) 0.54881(4) 0.0509(3) Uani 1 1 d . .
Co1 Co 0.12171(3) -0.44307(15) 0.50341(10) 0.0827(6) Uani 1 1 d . .
N1 N 0.13864(18) -0.2719(8) 0.5382(5) 0.066(3) Uani 1 1 d . .
N2 N 0.12611(16) 0.0575(8) 0.4573(4) 0.0490(19) Uani 1 1 d . .
N3 N 0.0956(2) 0.0981(15) 0.2774(5) 0.100(4) Uani 1 1 d . .
N4 N 0.14842(14) 0.0543(8) 0.6395(3) 0.0451(18) Uani 1 1 d . .
N5 N 0.1815(2) 0.0862(11) 0.8183(4) 0.078(3) Uani 1 1 d . .
N6 N 0.18272(16) 0.0630(7) 0.5377(3) 0.0465(18) Uani 1 1 d . .
N7 N 0.27602(19) 0.0463(9) 0.5377(5) 0.075(3) Uani 1 1 d . .
N8 N 0.09184(16) 0.0501(7) 0.5633(4) 0.0490(19) Uani 1 1 d . .
N9 N -0.00031(19) 0.0294(10) 0.5771(5) 0.073(3) Uani 1 1 d . .
N10 N 0.0856(2) -0.4686(9) 0.4492(6) 0.084(3) Uani 1 1 d . .
N11 N 0.13674(19) 0.3845(8) 0.5409(4) 0.061(2) Uani 1 1 d . .
C1 C 0.13885(18) -0.1523(9) 0.5441(4) 0.043(2) Uani 1 1 d . .
C2 C 0.1275(3) 0.1661(13) 0.3608(5) 0.068(3) Uani 1 1 d . .
H2A H 0.1359 0.2342 0.3386 0.081 Uiso 1 1 calc R .
C3 C 0.1051(2) -0.0275(12) 0.4310(5) 0.064(3) Uani 1 1 d . .
H3A H 0.0965 -0.0913 0.4549 0.077 Uiso 1 1 calc R .
C4 C 0.0956(2) -0.0264(13) 0.3710(5) 0.067(3) Uani 1 1 d . .
H4A H 0.0827 -0.0935 0.3556 0.080 Uiso 1 1 calc R .
C5 C 0.1061(2) 0.0796(15) 0.3336(6) 0.077(4) Uani 1 1 d . .
C6 C 0.1365(2) 0.1529(10) 0.4195(5) 0.059(3) Uani 1 1 d . .
H6A H 0.1508 0.2138 0.4348 0.071 Uiso 1 1 calc R .
C7 C 0.0736(3) -0.0135(18) 0.2507(7) 0.117(5) Uani 1 1 d U .
H7A H 0.0676 -0.0724 0.2817 0.176 Uiso 1 1 calc R .
H7B H 0.0830 -0.0678 0.2222 0.176 Uiso 1 1 calc R .
H7C H 0.0567 0.0314 0.2320 0.176 Uiso 1 1 calc R .
C8 C 0.1064(3) 0.2017(16) 0.2383(6) 0.099(5) Uani 1 1 d . .
H8A H 0.1185 0.2664 0.2608 0.149 Uiso 1 1 calc R .
H8B H 0.0901 0.2493 0.2187 0.149 Uiso 1 1 calc R .
H8C H 0.1177 0.1580 0.2095 0.149 Uiso 1 1 calc R .
C9 C 0.1472(3) 0.1607(12) 0.7372(5) 0.067(3) Uani 1 1 d . .
H9A H 0.1385 0.2249 0.7610 0.081 Uiso 1 1 calc R .
C10 C 0.1378(2) 0.1481(10) 0.6778(5) 0.060(3) Uani 1 1 d . .
H10A H 0.1233 0.2083 0.6629 0.071 Uiso 1 1 calc R .
C11 C 0.1704(2) 0.0729(11) 0.7612(5) 0.057(3) Uani 1 1 d . .
C12 C 0.1808(3) -0.0261(12) 0.7233(5) 0.072(3) Uani 1 1 d . .
H12A H 0.1954 -0.0875 0.7368 0.086 Uiso 1 1 calc R .
C13 C 0.1694(2) -0.0326(11) 0.6652(5) 0.064(3) Uani 1 1 d . .
H13A H 0.1765 -0.1017 0.6416 0.076 Uiso 1 1 calc R .
C14 C 0.1708(3) 0.1886(13) 0.8577(5) 0.085(4) Uani 1 1 d . .
H14A H 0.1572 0.2486 0.8361 0.128 Uiso 1 1 calc R .
H14B H 0.1870 0.2417 0.8747 0.128 Uiso 1 1 calc R .
H14C H 0.1611 0.1435 0.8885 0.128 Uiso 1 1 calc R .
C15 C 0.2021(4) -0.0155(19) 0.8421(6) 0.122(6) Uani 1 1 d . .
H15A H 0.2071 -0.0772 0.8113 0.182 Uiso 1 1 calc R .
H15B H 0.1934 -0.0668 0.8725 0.182 Uiso 1 1 calc R .
H15C H 0.2195 0.0298 0.8583 0.182 Uiso 1 1 calc R .
C16 C 0.2315(2) 0.1573(11) 0.5672(6) 0.070(3) Uani 1 1 d . .
H16A H 0.2424 0.2258 0.5872 0.085 Uiso 1 1 calc R .
C17 C 0.2011(2) 0.1555(11) 0.5680(5) 0.066(3) Uani 1 1 d . .
H17A H 0.1924 0.2218 0.5907 0.079 Uiso 1 1 calc R .
C18 C 0.2458(2) 0.0527(10) 0.5352(5) 0.056(3) Uani 1 1 d . .
C19 C 0.1972(2) -0.0316(10) 0.5060(5) 0.054(3) Uani 1 1 d . .
H19A H 0.1858 -0.0966 0.4847 0.065 Uiso 1 1 calc R .
C20 C 0.2274(2) -0.0393(11) 0.5027(5) 0.065(3) Uani 1 1 d . .
H20A H 0.2354 -0.1056 0.4790 0.078 Uiso 1 1 calc R .
C21 C 0.2905(3) -0.0574(17) 0.5020(7) 0.113(6) Uani 1 1 d . .
H21A H 0.2758 -0.1118 0.4804 0.169 Uiso 1 1 calc R .
H21B H 0.3026 -0.1163 0.5275 0.169 Uiso 1 1 calc R .
H21C H 0.3024 -0.0115 0.4749 0.169 Uiso 1 1 calc R .
C22 C 0.2936(2) 0.1438(14) 0.5747(7) 0.094(5) Uani 1 1 d . .
H22A H 0.2808 0.2025 0.5952 0.140 Uiso 1 1 calc R .
H22B H 0.3053 0.1991 0.5503 0.140 Uiso 1 1 calc R .
H22C H 0.3061 0.0938 0.6027 0.140 Uiso 1 1 calc R .
C23 C 0.0440(2) 0.1607(12) 0.5568(7) 0.092(5) Uani 1 1 d . .
H23A H 0.0333 0.2407 0.5486 0.110 Uiso 1 1 calc R .
C24 C 0.0730(2) 0.1574(11) 0.5521(7) 0.087(5) Uani 1 1 d . .
H24A H 0.0814 0.2388 0.5395 0.105 Uiso 1 1 calc R .
C25 C 0.0301(2) 0.0378(10) 0.5750(5) 0.061(3) Uani 1 1 d . .
C26 C 0.0482(2) -0.0736(12) 0.5895(5) 0.061(3) Uani 1 1 d . .
H26A H 0.0405 -0.1539 0.6046 0.074 Uiso 1 1 calc R .
C27 C 0.0787(2) -0.0645(11) 0.5813(4) 0.054(2) Uani 1 1 d . .
H27A H 0.0902 -0.1426 0.5888 0.065 Uiso 1 1 calc R .
C28 C -0.0133(3) -0.0987(13) 0.5997(7) 0.100(5) Uani 1 1 d . .
H28A H 0.0018 -0.1664 0.6071 0.150 Uiso 1 1 calc R .
H28B H -0.0278 -0.1336 0.5709 0.150 Uiso 1 1 calc R .
H28C H -0.0223 -0.0789 0.6356 0.150 Uiso 1 1 calc R .
C29 C -0.0193(3) 0.1497(13) 0.5644(7) 0.101(5) Uani 1 1 d . .
H29A H -0.0079 0.2231 0.5491 0.152 Uiso 1 1 calc R .
H29B H -0.0275 0.1797 0.6000 0.152 Uiso 1 1 calc R .
H29C H -0.0348 0.1249 0.5358 0.152 Uiso 1 1 calc R .
C30 C 0.1200(4) -0.4705(17) 0.3804(9) 0.101(5) Uani 1 1 d . .
C31 C 0.0596(3) -0.4510(13) 0.5368(7) 0.079(3) Uani 1 1 d U .
C32 C 0.0644(3) -0.5292(16) 0.3501(8) 0.107(5) Uani 1 1 d . .
H32A H 0.0664 -0.5471 0.3104 0.129 Uiso 1 1 calc R .
C33 C 0.0889(3) -0.4906(14) 0.3905(8) 0.090(4) Uani 1 1 d U .
C34 C 0.0334(3) -0.5135(13) 0.4372(7) 0.088(4) Uani 1 1 d U .
H34A H 0.0150 -0.5209 0.4518 0.105 Uiso 1 1 calc R .
C35 C 0.0374(3) -0.5375(16) 0.3755(7) 0.100(4) Uani 1 1 d U .
H35A H 0.0210 -0.5600 0.3510 0.120 Uiso 1 1 calc R .
C36 C 0.0582(2) -0.4787(11) 0.4746(7) 0.077(4) Uani 1 1 d . .
C37 C 0.13714(19) 0.2657(9) 0.5478(5) 0.048(2) Uani 1 1 d . .
O1 O 0.08473(18) -0.4331(10) 0.5653(5) 0.099(3) Uani 1 1 d U .
O2 O 0.03524(17) -0.4496(10) 0.5632(5) 0.099(3) Uani 1 1 d . .
O3 O 0.13913(17) -0.4535(9) 0.4192(4) 0.084(3) Uani 1 1 d . .
O4 O 0.1246(2) -0.4765(10) 0.3252(6) 0.106(3) Uani 1 1 d . .
O5 O 0.4613(3) 0.1013(13) 0.8173(6) 0.148(5) Uani 1 1 d . .
O6 O 0.5000 0.2535(18) 0.7500 0.134(6) Uani 1 2 d SU .
O7 O 0.4084(4) 0.9354(19) 0.7970(10) 0.258(11) Uani 1 1 d . .
O8 O 0.1956(3) 0.4306(17) 0.6935(7) 0.079(4) Uani 0.50 1 d PU .
C40 C 0.1698(8) 0.549(4) 0.6748(16) 0.135(13) Uani 0.50 1 d PU .
H40A H 0.1558 0.5090 0.6462 0.203 Uiso 0.50 1 d PR .
H40B H 0.1814 0.6163 0.6559 0.203 Uiso 0.50 1 d PR .
H40C H 0.1596 0.5924 0.7053 0.203 Uiso 0.50 1 d PR .
O9 O 0.5000 0.4580(14) 0.2500 0.083(6) Uani 0.50 2 d SPDU 1
S1 S 0.4925(3) 0.3219(11) 0.2305(6) 0.070(3) Uani 0.25 1 d PDU 1
C39 C 0.5207(6) 0.219(3) 0.2194(13) 0.102(7) Uani 0.50 1 d PU 1
H39A H 0.5137 0.1308 0.2059 0.152 Uiso 0.50 1 d PR 1
H39B H 0.5322 0.2602 0.1902 0.152 Uiso 0.50 1 d PR 1
H39C H 0.5326 0.2086 0.2556 0.152 Uiso 0.50 1 d PR 1
O10 O 0.2494(16) 0.240(7) 0.756(3) 0.74(4) Uiso 1 1 d . .

loop_
_atom_site_aniso_label
_atom_site_aniso_U_11
_atom_site_aniso_U_22
_atom_site_aniso_U_33
_atom_site_aniso_U_23
_atom_site_aniso_U_13
_atom_site_aniso_U_12
Ru1 0.0470(4) 0.0274(4) 0.0772(6) -0.0039(4) -0.0042(4) 0.0008(4)
Co1 0.0476(8) 0.0297(7) 0.1679(19) -0.0038(10) -0.0128(9) -0.0015(7)
N1 0.050(5) 0.036(5) 0.112(8) -0.005(5) -0.004(5) 0.001(4)
N2 0.045(4) 0.034(4) 0.067(5) -0.006(4) -0.003(4) -0.003(4)
N3 0.063(6) 0.149(12) 0.085(8) -0.026(8) -0.019(6) 0.015(7)
N4 0.036(4) 0.031(4) 0.068(5) 0.006(4) 0.000(3) 0.002(3)
N5 0.099(7) 0.075(7) 0.058(6) -0.003(5) -0.011(5) 0.026(6)
N6 0.060(5) 0.022(3) 0.056(5) -0.009(4) -0.008(4) 0.001(3)
N7 0.049(5) 0.042(5) 0.133(9) -0.008(6) 0.000(5) -0.001(4)
N8 0.052(4) 0.020(3) 0.075(6) 0.003(4) -0.001(4) 0.006(3)
N9 0.048(5) 0.064(6) 0.108(8) 0.015(6) 0.013(5) 0.006(4)
N10 0.053(6) 0.033(5) 0.165(12) 0.012(6) -0.006(6) 0.010(4)
N11 0.061(5) 0.022(4) 0.099(7) -0.007(4) 0.005(5) -0.003(4)
C1 0.026(4) 0.035(5) 0.069(7) -0.008(5) 0.002(4) -0.001(4)
C2 0.073(8) 0.067(7) 0.063(8) -0.004(6) -0.001(6) 0.009(6)
C3 0.043(5) 0.070(8) 0.080(8) -0.019(6) 0.008(5) -0.010(5)
C4 0.047(6) 0.086(9) 0.068(7) -0.020(7) -0.005(5) -0.013(6)
C5 0.053(7) 0.103(11) 0.076(9) 0.002(8) 0.008(6) 0.012(7)
C6 0.060(6) 0.036(5) 0.081(8) -0.004(5) -0.003(6) 0.004(5)
C7 0.104(8) 0.142(10) 0.104(8) -0.004(7) 0.002(7) -0.016(7)
C8 0.123(13) 0.091(11) 0.082(10) 0.021(8) -0.001(9) 0.016(9)
C9 0.078(8) 0.051(6) 0.072(8) 0.002(6) 0.001(6) 0.008(6)
C10 0.063(6) 0.041(6) 0.075(8) -0.007(5) 0.006(6) 0.006(5)
C11 0.058(6) 0.052(6) 0.059(7) 0.004(5) -0.003(5) 0.000(5)
C12 0.086(8) 0.065(8) 0.061(7) 0.005(6) -0.010(6) 0.024(6)
C13 0.072(7) 0.044(6) 0.073(8) -0.012(5) -0.007(6) 0.014(5)
C14 0.120(11) 0.069(8) 0.063(8) -0.008(7) -0.010(7) 0.006(8)
C15 0.131(14) 0.159(17) 0.072(10) 0.002(10) -0.015(9) 0.039(12)
C16 0.046(6) 0.047(6) 0.117(10) -0.033(6) -0.005(6) -0.009(5)
C17 0.061(7) 0.044(6) 0.092(9) -0.024(6) -0.004(6) 0.005(5)
C18 0.057(6) 0.033(5) 0.078(7) 0.005(5) -0.005(5) -0.010(5)
C19 0.051(6) 0.036(5) 0.072(7) -0.011(5) -0.009(5) -0.004(4)
C20 0.057(6) 0.046(6) 0.091(8) -0.006(6) 0.009(6) -0.004(5)
C21 0.057(7) 0.119(12) 0.166(15) -0.064(12) 0.028(8) -0.002(8)
C22 0.040(6) 0.074(9) 0.164(14) -0.010(9) -0.010(7) -0.014(6)
C23 0.045(6) 0.039(6) 0.191(15) 0.024(8) 0.012(8) 0.010(5)
C24 0.054(7) 0.027(5) 0.183(15) 0.023(7) 0.021(8) -0.002(5)
C25 0.040(5) 0.041(6) 0.101(9) 0.003(6) 0.004(5) -0.006(4)
C26 0.055(6) 0.059(7) 0.071(7) 0.016(6) 0.010(5) 0.004(5)
C27 0.054(6) 0.042(5) 0.067(7) 0.010(5) 0.000(5) -0.001(5)
C28 0.060(7) 0.072(9) 0.169(15) 0.033(9) 0.017(8) -0.004(6)
C29 0.049(7) 0.069(9) 0.188(16) 0.026(10) 0.018(8) 0.003(6)
C30 0.077(10) 0.087(11) 0.139(16) 0.034(11) 0.006(11) -0.003(8)
C31 0.068(6) 0.060(6) 0.105(8) -0.007(6) -0.020(6) -0.001(5)
C32 0.073(9) 0.102(12) 0.142(14) 0.006(10) -0.030(9) -0.018(8)
C33 0.082(7) 0.062(7) 0.126(9) -0.008(7) -0.003(7) 0.009(6)
C34 0.062(6) 0.076(7) 0.124(8) 0.010(6) -0.001(6) -0.009(5)
C35 0.082(7) 0.091(8) 0.124(9) 0.006(7) -0.013(7) -0.008(6)
C36 0.044(6) 0.043(6) 0.142(13) 0.015(7) -0.005(7) 0.006(5)
C37 0.036(5) 0.028(5) 0.080(7) -0.009(5) 0.000(4) 0.004(4)
O1 0.068(5) 0.077(5) 0.148(7) -0.009(5) -0.009(5) 0.000(4)
O2 0.050(5) 0.099(7) 0.148(9) 0.013(7) 0.012(5) 0.001(5)
O3 0.053(5) 0.073(6) 0.125(8) 0.015(5) -0.001(5) 0.005(4)
O4 0.073(6) 0.073(6) 0.170(11) 0.009(7) -0.001(7) 0.000(5)
O5 0.135(10) 0.123(10) 0.184(13) -0.022(9) 0.000(9) 0.014(8)
O6 0.148(9) 0.138(9) 0.116(9) 0.000 0.008(7) 0.000
O7 0.180(15) 0.197(17) 0.38(3) 0.151(18) -0.110(16) -0.056(13)
O8 0.076(8) 0.065(8) 0.094(8) -0.022(7) 0.000(7) -0.009(7)
C40 0.144(15) 0.127(15) 0.134(15) -0.003(10) 0.004(10) -0.004(10)
O9 0.062(11) 0.056(11) 0.132(16) 0.000 0.008(11) 0.000
S1 0.066(7) 0.052(6) 0.089(9) 0.001(6) -0.012(6) 0.002(5)
C39 0.110(15) 0.074(14) 0.114(16) -0.026(13) -0.038(14) -0.002(13)

loop_
_atom_type_symbol
_atom_type_description
_atom_type_scat_dispersion_real
_atom_type_scat_dispersion_imag
_atom_type_scat_source
C C 0.0033 0.0016 'International Tables Vol C Tables 4.2.6.8 and 6.1.1.4'
H H 0.0000 0.0000 'International Tables Vol C Tables 4.2.6.8 and 6.1.1.4'
N N 0.0061 0.0033 'International Tables Vol C Tables 4.2.6.8 and 6.1.1.4'
O O 0.0106 0.0060 'International Tables Vol C Tables 4.2.6.8 and 6.1.1.4'
Co Co 0.3494 0.9721 'International Tables Vol C Tables 4.2.6.8 and 6.1.1.4'
Ru Ru -1.2594 0.8363 'International Tables Vol C Tables 4.2.6.8 and 6.1.1.4'
S S 0.1246 0.1234 'International Tables Vol C Tables 4.2.6.8 and 6.1.1.4'

loop_
_geom_angle_atom_site_label_1
_geom_angle_atom_site_label_2
_geom_angle_atom_site_label_3
_geom_angle
_geom_angle_site_symmetry_1
_geom_angle_site_symmetry_3
C37 Ru1 C1 176.0(4) . .
C37 Ru1 N4 91.3(4) . .
C1 Ru1 N4 92.1(4) . .
C37 Ru1 N6 88.6(3) . .
C1 Ru1 N6 89.5(3) . .
N4 Ru1 N6 87.1(3) . .
C37 Ru1 N2 89.0(4) . .
C1 Ru1 N2 87.6(4) . .
N4 Ru1 N2 179.4(3) . .
N6 Ru1 N2 93.4(3) . .
C37 Ru1 N8 91.3(3) . .
C1 Ru1 N8 90.7(3) . .
N4 Ru1 N8 91.0(3) . .
N6 Ru1 N8 178.1(3) . .
N2 Ru1 N8 88.5(3) . .
N1 Co1 N11 115.0(4) . 1_545
N1 Co1 N10 129.3(4) . .
N11 Co1 N10 114.0(4) 1_545 .
N1 Co1 O3 103.9(4) . .
N11 Co1 O3 102.0(4) 1_545 .
N10 Co1 O3 77.5(4) . .
N1 Co1 O1 90.2(4) . .
N11 Co1 O1 91.2(4) 1_545 .
N10 Co1 O1 76.7(4) . .
O3 Co1 O1 154.1(3) . .
C1 N1 Co1 151.8(8) . .
C3 N2 C6 113.2(9) . .
C3 N2 Ru1 123.1(7) . .
C6 N2 Ru1 123.3(7) . .
C5 N3 C8 124.1(13) . .
C5 N3 C7 116.9(14) . .
C8 N3 C7 118.4(12) . .
C10 N4 C13 113.8(9) . .
C10 N4 Ru1 123.4(7) . .
C13 N4 Ru1 122.5(7) . .
C11 N5 C14 122.2(10) . .
C11 N5 C15 118.8(10) . .
C14 N5 C15 118.5(10) . .
C19 N6 C17 113.6(8) . .
C19 N6 Ru1 124.0(6) . .
C17 N6 Ru1 121.9(6) . .
C18 N7 C22 120.1(9) . .
C18 N7 C21 119.4(10) . .
C22 N7 C21 120.4(9) . .
C27 N8 C24 113.6(8) . .
C27 N8 Ru1 122.3(6) . .
C24 N8 Ru1 124.0(7) . .
C25 N9 C29 121.4(9) . .
C25 N9 C28 118.9(9) . .
C29 N9 C28 119.2(9) . .
C33 N10 C36 123.1(12) . .
C33 N10 Co1 118.5(9) . .
C36 N10 Co1 118.0(10) . .
C37 N11 Co1 153.8(9) . 1_565
N1 C1 Ru1 176.0(10) . .
C6 C2 C5 121.6(12) . .
C6 C2 H2A 119.2 . .
C5 C2 H2A 119.2 . .
N2 C3 C4 125.5(11) . .
N2 C3 H3A 117.2 . .
C4 C3 H3A 117.2 . .
C3 C4 C5 119.1(11) . .
C3 C4 H4A 120.5 . .
C5 C4 H4A 120.5 . .
N3 C5 C2 122.1(13) . .
N3 C5 C4 123.0(13) . .
C2 C5 C4 114.8(11) . .
N2 C6 C2 125.5(10) . .
N2 C6 H6A 117.3 . .
C2 C6 H6A 117.3 . .
N3 C7 H7A 109.5 . .
N3 C7 H7B 109.5 . .
H7A C7 H7B 109.5 . .
N3 C7 H7C 109.5 . .
H7A C7 H7C 109.5 . .
H7B C7 H7C 109.5 . .
N3 C8 H8A 109.5 . .
N3 C8 H8B 109.5 . .
H8A C8 H8B 109.5 . .
N3 C8 H8C 109.5 . .
H8A C8 H8C 109.5 . .
H8B C8 H8C 109.5 . .
C10 C9 C11 119.0(10) . .
C10 C9 H9A 120.5 . .
C11 C9 H9A 120.5 . .
N4 C10 C9 125.2(10) . .
N4 C10 H10A 117.4 . .
C9 C10 H10A 117.4 . .
N5 C11 C12 122.1(10) . .
N5 C11 C9 121.4(10) . .
C12 C11 C9 116.5(10) . .
C13 C12 C11 119.8(10) . .
C13 C12 H12A 120.1 . .
C11 C12 H12A 120.1 . .
N4 C13 C12 125.6(10) . .
N4 C13 H13A 117.2 . .
C12 C13 H13A 117.2 . .
N5 C14 H14A 109.5 . .
N5 C14 H14B 109.5 . .
H14A C14 H14B 109.5 . .
N5 C14 H14C 109.5 . .
H14A C14 H14C 109.5 . .
H14B C14 H14C 109.5 . .
N5 C15 H15A 109.5 . .
N5 C15 H15B 109.5 . .
H15A C15 H15B 109.5 . .
N5 C15 H15C 109.5 . .
H15A C15 H15C 109.5 . .
H15B C15 H15C 109.5 . .
C17 C16 C18 119.3(9) . .
C17 C16 H16A 120.4 . .
C18 C16 H16A 120.4 . .
N6 C17 C16 125.2(9) . .
N6 C17 H17A 117.4 . .
C16 C17 H17A 117.4 . .
N7 C18 C20 123.9(10) . .
N7 C18 C16 120.1(9) . .
C20 C18 C16 116.0(9) . .
N6 C19 C20 125.7(9) . .
N6 C19 H19A 117.2 . .
C20 C19 H19A 117.2 . .
C19 C20 C18 120.1(10) . .
C19 C20 H20A 120.0 . .
C18 C20 H20A 120.0 . .
N7 C21 H21A 109.5 . .
N7 C21 H21B 109.5 . .
H21A C21 H21B 109.5 . .
N7 C21 H21C 109.5 . .
H21A C21 H21C 109.5 . .
H21B C21 H21C 109.5 . .
N7 C22 H22A 109.5 . .
N7 C22 H22B 109.5 . .
H22A C22 H22B 109.5 . .
N7 C22 H22C 109.5 . .
H22A C22 H22C 109.5 . .
H22B C22 H22C 109.5 . .
C24 C23 C25 117.9(10) . .
C24 C23 H23A 121.0 . .
C25 C23 H23A 121.0 . .
C23 C24 N8 128.2(10) . .
C23 C24 H24A 115.9 . .
N8 C24 H24A 115.9 . .
C26 C25 N9 121.7(9) . .
C26 C25 C23 116.7(9) . .
N9 C25 C23 121.6(9) . .
C25 C26 C27 119.6(10) . .
C25 C26 H26A 120.2 . .
C27 C26 H26A 120.2 . .
N8 C27 C26 123.8(9) . .
N8 C27 H27A 118.1 . .
C26 C27 H27A 118.1 . .
N9 C28 H28A 109.5 . .
N9 C28 H28B 109.5 . .
H28A C28 H28B 109.5 . .
N9 C28 H28C 109.5 . .
H28A C28 H28C 109.5 . .
H28B C28 H28C 109.5 . .
N9 C29 H29A 109.5 . .
N9 C29 H29B 109.5 . .
H29A C29 H29B 109.5 . .
N9 C29 H29C 109.5 . .
H29A C29 H29C 109.5 . .
H29B C29 H29C 109.5 . .
O3 C30 O4 123.9(16) . .
O3 C30 C33 124.3(18) . .
O4 C30 C33 111.8(16) . .
O1 C31 O2 121.8(14) . .
O1 C31 C36 119.9(13) . .
O2 C31 C36 118.2(11) . .
C35 C32 C33 114.7(16) . .
C35 C32 H32A 122.6 . .
C33 C32 H32A 122.6 . .
N10 C33 C32 121.8(14) . .
N10 C33 C30 107.7(14) . .
C32 C33 C30 130.5(17) . .
C36 C34 C35 118.4(13) . .
C36 C34 H34A 120.8 . .
C35 C34 H34A 120.8 . .
C32 C35 C34 124.4(14) . .
C32 C35 H35A 117.8 . .
C34 C35 H35A 117.8 . .
C34 C36 N10 117.7(14) . .
C34 C36 C31 128.3(12) . .
N10 C36 C31 114.0(11) . .
N11 C37 Ru1 172.9(10) . .
C31 O1 Co1 110.9(10) . .
C30 O3 Co1 111.5(11) . .
O8 C40 H40A 108.7 . .
O8 C40 H40B 100.3 . .
H40A C40 H40B 109.5 . .
O8 C40 H40C 118.9 . .
H40A C40 H40C 109.5 . .
H40B C40 H40C 109.5 . .
S1 O9 S1 44.6(10) 2_655 .
S1 S1 O9 67.7(5) 2_655 .
S1 S1 C39 71.2(15) 2_655 2_655
O9 S1 C39 115.7(14) . 2_655
S1 S1 C39 70.6(13) 2_655 .
O9 S1 C39 115.3(12) . .
C39 S1 C39 94(2) 2_655 .
S1 C39 S1 38.1(10) 2_655 .
S1 C39 H39A 128.9 2_655 .
S1 C39 H39A 109.7 . .
S1 C39 H39B 118.1 2_655 .
S1 C39 H39B 109.0 . .
H39A C39 H39B 109.5 . .
S1 C39 H39C 71.9 2_655 .
S1 C39 H39C 109.7 . .
H39A C39 H39C 109.5 . .
H39B C39 H39C 109.5 . .

loop_
_geom_bond_atom_site_label_1
_geom_bond_atom_site_label_2
_geom_bond_distance
_geom_bond_site_symmetry_2
Ru1 C37 2.027(9) .
Ru1 C1 2.028(9) .
Ru1 N4 2.088(8) .
Ru1 N6 2.098(8) .
Ru1 N2 2.111(8) .
Ru1 N8 2.135(8) .
Co1 N1 1.973(9) .
Co1 N11 1.977(8) 1_545
Co1 N10 2.006(11) .
Co1 O3 2.125(10) .
Co1 O1 2.273(10) .
N1 C1 1.166(11) .
N2 C3 1.369(12) .
N2 C6 1.368(13) .
N3 C5 1.347(15) .
N3 C8 1.449(17) .
N3 C7 1.571(18) .
N4 C10 1.368(12) .
N4 C13 1.374(12) .
N5 C11 1.366(13) .
N5 C14 1.445(14) .
N5 C15 1.440(16) .
N6 C19 1.365(12) .
N6 C17 1.379(12) .
N7 C18 1.378(12) .
N7 C22 1.465(14) .
N7 C21 1.476(15) .
N8 C27 1.340(12) .
N8 C24 1.362(12) .
N9 C25 1.397(12) .
N9 C29 1.469(14) .
N9 C28 1.482(14) .
N10 C33 1.371(18) .
N10 C36 1.416(15) .
N11 C37 1.162(11) .
N11 Co1 1.977(8) 1_565
C2 C6 1.375(14) .
C2 C5 1.400(16) .
C2 H2A 0.9300 .
C3 C4 1.404(14) .
C3 H3A 0.9300 .
C4 C5 1.436(17) .
C4 H4A 0.9300 .
C6 H6A 0.9300 .
C7 H7A 0.9600 .
C7 H7B 0.9600 .
C7 H7C 0.9600 .
C8 H8A 0.9600 .
C8 H8B 0.9600 .
C8 H8C 0.9600 .
C9 C10 1.395(15) .
C9 C11 1.439(14) .
C9 H9A 0.9300 .
C10 H10A 0.9300 .
C11 C12 1.395(15) .
C12 C13 1.388(14) .
C12 H12A 0.9300 .
C13 H13A 0.9300 .
C14 H14A 0.9600 .
C14 H14B 0.9600 .
C14 H14C 0.9600 .
C15 H15A 0.9600 .
C15 H15B 0.9600 .
C15 H15C 0.9600 .
C16 C17 1.389(14) .
C16 C18 1.433(14) .
C16 H16A 0.9300 .
C17 H17A 0.9300 .
C18 C20 1.401(14) .
C19 C20 1.388(13) .
C19 H19A 0.9300 .
C20 H20A 0.9300 .
C21 H21A 0.9600 .
C21 H21B 0.9600 .
C21 H21C 0.9600 .
C22 H22A 0.9600 .
C22 H22B 0.9600 .
C22 H22C 0.9600 .
C23 C24 1.337(14) .
C23 C25 1.424(14) .
C23 H23A 0.9300 .
C24 H24A 0.9300 .
C25 C26 1.386(14) .
C26 C27 1.419(13) .
C26 H26A 0.9300 .
C27 H27A 0.9300 .
C28 H28A 0.9600 .
C28 H28B 0.9600 .
C28 H28C 0.9600 .
C29 H29A 0.9600 .
C29 H29B 0.9600 .
C29 H29C 0.9600 .
C30 O3 1.211(18) .
C30 O4 1.288(19) .
C30 C33 1.47(2) .
C31 O1 1.289(13) .
C31 O2 1.301(15) .
C31 C36 1.435(18) .
C32 C35 1.396(19) .
C32 C33 1.447(18) .
C32 H32A 0.9300 .
C34 C36 1.409(17) .
C34 C35 1.446(19) .
C34 H34A 0.9300 .
C35 H35A 0.9300 .
O8 C40 1.68(4) .
C40 H40A 0.9601 .
C40 H40B 0.9599 .
C40 H40C 0.9600 .
O9 S1 1.426(9) 2_655
O9 S1 1.426(10) .
S1 S1 1.08(2) 2_655
S1 C39 1.65(3) 2_655
S1 C39 1.66(3) .
C39 S1 1.65(3) 2_655
C39 H39A 0.9601 .
C39 H39B 0.9599 .
C39 H39C 0.9601 .
